data_4122297
loop_
_publ_author_name
'Zhao, Yanchuan'
'Markopoulos, Georgios'
'Swager, Timothy M.'

_publ_section_title
;
 (19)F NMR fingerprints: identification of neutral organic compounds in a
 molecular container.
;
_journal_issue 30
_journal_name_full 'Journal of the American Chemical Society'
_journal_page_first 10683
_journal_page_last 10690
_journal_paper_doi 10.1021/ja504110f
_journal_volume 136
_journal_year 2014
_chemical_formula_sum 'C58 H42 F6 N2 O4 W'
_chemical_formula_weight 1128.78
_chemical_name_systematic
; 
 ? 
;
_space_group_crystal_system orthorhombic
_space_group_IT_number 33
_space_group_name_Hall 'P 2c -2n'
_space_group_name_H-M_alt 'P n a 21'
_symmetry_space_group_name_Hall 'P 2c -2n'
_symmetry_space_group_name_H-M 'P n a 21'
_atom_sites_solution_hydrogens geom
_atom_sites_solution_primary direct
_atom_sites_solution_secondary difmap
_audit_creation_method SHELXL-2013
_cell_angle_alpha 90
_cell_angle_beta 90
_cell_angle_gamma 90
_cell_formula_units_Z 4
_cell_length_a 19.4173(17)
_cell_length_b 17.2079(15)
_cell_length_c 13.9920(13)
_cell_measurement_reflns_used 9637
_cell_measurement_temperature 100(2)
_cell_measurement_theta_max 31.54
_cell_measurement_theta_min 2.59
_cell_volume 4675.2(7)
_computing_cell_refinement 'SAINT 7.46A (Bruker-AXS, 2011)'
_computing_data_collection 'APEX2 v2011.4.0 (Bruker-AXS, 2011)'
_computing_data_reduction 'SAINT 7.46A (Bruker-AXS, 2011)'
_computing_molecular_graphics 'Bruker SHELXTL'
_computing_publication_material 'Bruker SHELXTL'
_computing_structure_refinement 'SHELXL-2013 (Sheldrick, 2013)'
_computing_structure_solution 'SHELXS-97 (Sheldrick, 2008)'
_diffrn_ambient_temperature 100(2)
_diffrn_detector_area_resol_mean 8.3
_diffrn_measured_fraction_theta_full 1.000
_diffrn_measured_fraction_theta_max 1.000
_diffrn_measurement_device_type 'Bruker Smart APEX2 CCD'
_diffrn_measurement_method '\f and \w scans'
_diffrn_radiation_type MoK\a
_diffrn_radiation_wavelength 0.71073
_diffrn_reflns_av_R_equivalents 0.0369
_diffrn_reflns_av_unetI/netI 0.0180
_diffrn_reflns_Laue_measured_fraction_full 1.000
_diffrn_reflns_Laue_measured_fraction_max 1.000
_diffrn_reflns_limit_h_max 28
_diffrn_reflns_limit_h_min -26
_diffrn_reflns_limit_k_max 24
_diffrn_reflns_limit_k_min -24
_diffrn_reflns_limit_l_max 20
_diffrn_reflns_limit_l_min -20
_diffrn_reflns_number 303029
_diffrn_reflns_point_group_measured_fraction_full 0.997
_diffrn_reflns_point_group_measured_fraction_max 0.998
_diffrn_reflns_theta_full 25.242
_diffrn_reflns_theta_max 30.998
_diffrn_reflns_theta_min 1.581
_diffrn_source 'I\mS micro-focus sealed tube, multilayer optics'
_exptl_absorpt_coefficient_mu 2.547
_exptl_absorpt_correction_T_max 0.7463
_exptl_absorpt_correction_T_min 0.6605
_exptl_absorpt_correction_type multi-scan
_exptl_absorpt_process_details 'SADABS (Sheldrick, 2009)'
_exptl_crystal_colour yellow
_exptl_crystal_density_diffrn 1.604
_exptl_crystal_density_method 'not measured'
_exptl_crystal_description block
_exptl_crystal_F_000 2256
_exptl_crystal_size_max 0.180
_exptl_crystal_size_mid 0.110
_exptl_crystal_size_min 0.100
_refine_diff_density_max 0.687
_refine_diff_density_min -0.413
_refine_diff_density_rms 0.055
_refine_ls_abs_structure_details
; 
 Flack x determined using 6561 quotients [(I+)-(I-)]/[(I+)+(I-)] 
 (Parsons and Flack (2004), Acta Cryst. A60, s61). 
;
_refine_ls_abs_structure_Flack -0.0051(12)
_refine_ls_extinction_method none
_refine_ls_goodness_of_fit_ref 1.029
_refine_ls_hydrogen_treatment constr
_refine_ls_matrix_type full
_refine_ls_number_parameters 643
_refine_ls_number_reflns 14889
_refine_ls_number_restraints 1
_refine_ls_restrained_S_all 1.029
_refine_ls_R_factor_all 0.0165
_refine_ls_R_factor_gt 0.0148
_refine_ls_shift/su_max 0.003
_refine_ls_shift/su_mean 0.000
_refine_ls_structure_factor_coef Fsqd
_refine_ls_weighting_details 'w=1/[\s^2^(Fo^2^)+(0.0178P)^2^+1.0141P] where P=(Fo^2^+2Fc^2^)/3'
_refine_ls_weighting_scheme calc
_refine_ls_wR_factor_gt 0.0357
_refine_ls_wR_factor_ref 0.0363
_reflns_Friedel_coverage 0.926
_reflns_Friedel_fraction_full 0.995
_reflns_Friedel_fraction_max 0.997
_reflns_number_gt 14187
_reflns_number_total 14889
_reflns_threshold_expression 'I > 2\s(I)'
_cod_data_source_file ja504110f_si_004.cif
_cod_data_source_block x14024
_cod_depositor_comments 'Adding full bibliography for 4122297--4122300.cif.'
_cod_database_code 4122297
_shelx_space_group_comment
; 
The symmetry employed for this shelxl refinement is uniquely defined 
by the following loop, which should always be used as a source of 
symmetry information in preference to the above space-group names. 
They are only intended as comments. 
;
_shelx_estimated_absorpt_t_min 0.657
_shelx_estimated_absorpt_t_max 0.785
_shelxl_version_number 2013-4

loop_
_space_group_symop_operation_xyz
'x, y, z'
'-x, -y, z+1/2'
'x+1/2, -y+1/2, z'
'-x+1/2, y+1/2, z+1/2'

loop_
_atom_site_label
_atom_site_type_symbol
_atom_site_fract_x
_atom_site_fract_y
_atom_site_fract_z
_atom_site_U_iso_or_equiv
_atom_site_adp_type
_atom_site_occupancy
_atom_site_site_symmetry_order
_atom_site_calc_flag
_atom_site_refinement_flags_posn
_atom_site_refinement_flags_adp
W1 W 0.47010(2) 0.26539(2) 0.50132(2) 0.01316(2) Uani 1 1 d . .
O1 O 0.42548(9) 0.21098(10) 0.39602(11) 0.0162(3) Uani 1 1 d . .
C11 C 0.44389(11) 0.21026(13) 0.30198(14) 0.0153(4) Uani 1 1 d . .
C12 C 0.41744(11) 0.26706(12) 0.24061(15) 0.0151(4) Uani 1 1 d . .
C13 C 0.43756(12) 0.26604(12) 0.14504(15) 0.0163(4) Uani 1 1 d . .
H13 H 0.4205 0.3048 0.1029 0.020 Uiso 1 1 calc R U
C14 C 0.48230(11) 0.20927(13) 0.10997(15) 0.0159(4) Uani 1 1 d . .
C15 C 0.50807(12) 0.15400(12) 0.17249(15) 0.0165(4) Uani 1 1 d . .
H15 H 0.5388 0.1155 0.1490 0.020 Uiso 1 1 calc R U
C16 C 0.48998(11) 0.15334(12) 0.26930(14) 0.0156(4) Uani 1 1 d . .
C17 C 0.52028(11) 0.09373(12) 0.33713(15) 0.0172(4) Uani 1 1 d . .
H17A H 0.5257 0.0438 0.3029 0.021 Uiso 1 1 calc R U
H17B H 0.4877 0.0852 0.3906 0.021 Uiso 1 1 calc R U
C51 C 0.49699(9) 0.20805(10) 0.0052(2) 0.0163(3) Uani 1 1 d . .
C52 C 0.54114(14) 0.26299(13) -0.03524(19) 0.0229(5) Uani 1 1 d . .
H52 H 0.5645 0.2988 0.0050 0.028 Uiso 1 1 calc R U
C53 C 0.55147(15) 0.26598(14) -0.13382(19) 0.0271(5) Uani 1 1 d . .
H53 H 0.5818 0.3036 -0.1602 0.033 Uiso 1 1 calc R U
C54 C 0.51742(14) 0.21409(18) -0.19360(17) 0.0282(5) Uani 1 1 d . .
H54 H 0.5238 0.2167 -0.2608 0.034 Uiso 1 1 calc R U
C55 C 0.47440(12) 0.15903(16) -0.15472(17) 0.0238(5) Uani 1 1 d . .
H55 H 0.4514 0.1232 -0.1954 0.029 Uiso 1 1 calc R U
C56 C 0.46419(11) 0.15526(13) -0.05643(15) 0.0176(4) Uani 1 1 d . .
C57 C 0.41635(13) 0.09455(14) -0.01756(15) 0.0251(5) Uani 1 1 d . .
F1 F 0.44925(10) 0.03824(9) 0.03099(11) 0.0357(4) Uani 1 1 d . .
F2 F 0.36918(8) 0.12360(11) 0.04281(13) 0.0407(4) Uani 1 1 d . .
F3 F 0.38071(9) 0.05860(9) -0.08659(11) 0.0341(4) Uani 1 1 d . .
O2 O 0.53637(7) 0.18229(8) 0.50851(18) 0.0174(3) Uani 1 1 d . .
C21 C 0.59453(11) 0.16395(12) 0.45996(15) 0.0161(4) Uani 1 1 d . .
C22 C 0.58963(11) 0.11806(12) 0.37750(15) 0.0165(4) Uani 1 1 d . .
C23 C 0.65048(12) 0.09485(13) 0.33319(16) 0.0204(4) Uani 1 1 d . .
H23 H 0.6483 0.0641 0.2769 0.024 Uiso 1 1 calc R U
C24 C 0.71402(12) 0.11571(13) 0.36952(18) 0.0230(4) Uani 1 1 d . .
H24 H 0.7550 0.0970 0.3403 0.028 Uiso 1 1 calc R U
C25 C 0.71787(11) 0.16439(13) 0.44939(18) 0.0217(4) Uani 1 1 d . .
H25 H 0.7616 0.1798 0.4731 0.026 Uiso 1 1 calc R U
C26 C 0.65834(10) 0.19046(11) 0.4944(2) 0.0175(4) Uani 1 1 d . .
C27 C 0.66152(12) 0.24768(13) 0.57712(16) 0.0185(4) Uani 1 1 d . .
H27A H 0.7067 0.2428 0.6094 0.022 Uiso 1 1 calc R U
H27B H 0.6252 0.2345 0.6241 0.022 Uiso 1 1 calc R U
O3 O 0.53133(7) 0.32852(10) 0.58104(11) 0.0167(3) Uani 1 1 d . .
C31 C 0.58760(11) 0.36843(12) 0.54801(13) 0.0159(4) Uani 1 1 d . .
C32 C 0.65178(11) 0.33140(12) 0.54420(15) 0.0163(4) Uani 1 1 d . .
C33 C 0.70671(9) 0.37149(10) 0.5036(2) 0.0178(3) Uani 1 1 d . .
H33 H 0.7504 0.3468 0.4997 0.021 Uiso 1 1 calc R U
C34 C 0.69949(11) 0.44704(13) 0.46851(15) 0.0179(4) Uani 1 1 d . .
C35 C 0.63535(11) 0.48306(12) 0.47594(14) 0.0172(4) Uani 1 1 d . .
H35 H 0.6301 0.5348 0.4533 0.021 Uiso 1 1 calc R U
C36 C 0.57906(10) 0.44518(12) 0.51556(14) 0.0155(4) Uani 1 1 d . .
C37 C 0.50844(11) 0.48420(12) 0.51701(13) 0.0160(4) Uani 1 1 d . .
H37A H 0.4793 0.4589 0.5660 0.019 Uiso 1 1 calc R U
H37B H 0.5139 0.5395 0.5349 0.019 Uiso 1 1 calc R U
C61 C 0.75790(11) 0.48435(13) 0.41695(16) 0.0191(4) Uani 1 1 d . .
C62 C 0.78731(12) 0.44290(14) 0.34117(17) 0.0236(4) Uani 1 1 d . .
H62 H 0.7707 0.3922 0.3275 0.028 Uiso 1 1 calc R U
C63 C 0.83972(13) 0.47319(16) 0.28550(19) 0.0279(5) Uani 1 1 d . .
H63 H 0.8583 0.4437 0.2342 0.033 Uiso 1 1 calc R U
C64 C 0.86503(13) 0.54690(16) 0.3051(2) 0.0309(6) Uani 1 1 d . .
H64 H 0.9003 0.5685 0.2664 0.037 Uiso 1 1 calc R U
C65 C 0.83876(13) 0.58883(15) 0.3813(2) 0.0281(5) Uani 1 1 d . .
H65 H 0.8570 0.6387 0.3956 0.034 Uiso 1 1 calc R U
C66 C 0.78561(12) 0.55828(13) 0.43716(17) 0.0214(4) Uani 1 1 d . .
C67 C 0.76172(13) 0.60626(13) 0.52057(17) 0.0262(6) Uani 1 1 d . .
F4 F 0.70514(7) 0.64924(7) 0.49980(18) 0.0363(3) Uani 1 1 d . .
F5 F 0.74551(9) 0.56455(9) 0.59790(11) 0.0310(3) Uani 1 1 d . .
F6 F 0.80983(9) 0.65746(10) 0.54894(14) 0.0448(5) Uani 1 1 d . .
O4 O 0.42130(8) 0.35881(9) 0.46486(10) 0.0153(3) Uani 1 1 d . .
C41 C 0.43330(11) 0.41378(12) 0.39664(14) 0.0149(4) Uani 1 1 d . .
C42 C 0.47306(10) 0.47905(13) 0.42073(15) 0.0152(4) Uani 1 1 d . .
C43 C 0.48145(11) 0.53694(13) 0.35234(15) 0.0175(4) Uani 1 1 d . .
H43 H 0.5081 0.5816 0.3673 0.021 Uiso 1 1 calc R U
C44 C 0.45146(12) 0.53058(13) 0.26223(15) 0.0189(4) Uani 1 1 d . .
H44 H 0.4563 0.5713 0.2169 0.023 Uiso 1 1 calc R U
C45 C 0.41430(11) 0.46405(13) 0.23909(14) 0.0182(4) Uani 1 1 d . .
H45 H 0.3947 0.4594 0.1772 0.022 Uiso 1 1 calc R U
C46 C 0.40524(11) 0.40397(12) 0.30501(14) 0.0152(4) Uani 1 1 d . .
C47 C 0.36881(12) 0.32965(15) 0.27707(17) 0.0168(4) Uani 1 1 d . .
H47A H 0.3345 0.3415 0.2267 0.020 Uiso 1 1 calc R U
H47B H 0.3436 0.3094 0.3333 0.020 Uiso 1 1 calc R U
N2 N 0.54254(9) 0.30486(11) 0.37975(13) 0.0152(3) Uani 1 1 d . .
C81 C 0.57802(11) 0.32307(12) 0.31900(15) 0.0153(4) Uani 1 1 d . .
C82 C 0.62321(11) 0.34745(12) 0.24377(14) 0.0165(4) Uani 1 1 d . .
C83 C 0.67745(12) 0.29929(13) 0.21594(17) 0.0217(4) Uani 1 1 d . .
H83 H 0.6835 0.2496 0.2444 0.026 Uiso 1 1 calc R U
C84 C 0.72236(13) 0.32554(14) 0.14583(18) 0.0254(5) Uani 1 1 d . .
H84 H 0.7599 0.2939 0.1262 0.030 Uiso 1 1 calc R U
C85 C 0.71256(13) 0.39793(15) 0.10436(17) 0.0257(5) Uani 1 1 d . .
H85 H 0.7439 0.4158 0.0571 0.031 Uiso 1 1 calc R U
C86 C 0.65746(14) 0.44472(16) 0.13097(18) 0.0290(5) Uani 1 1 d . .
H86 H 0.6506 0.4936 0.1008 0.035 Uiso 1 1 calc R U
C87 C 0.61276(12) 0.41991(14) 0.20147(17) 0.0233(4) Uani 1 1 d . .
H87 H 0.5754 0.4518 0.2209 0.028 Uiso 1 1 calc R U
N1 N 0.41447(11) 0.23445(11) 0.59074(14) 0.0153(4) Uani 1 1 d . .
C71 C 0.36676(11) 0.20634(13) 0.65526(14) 0.0159(4) Uani 1 1 d . .
C72 C 0.35190(11) 0.12595(13) 0.65379(15) 0.0174(4) Uani 1 1 d . .
C73 C 0.30227(12) 0.09844(13) 0.71650(15) 0.0198(4) Uani 1 1 d . .
H73 H 0.2905 0.0449 0.7151 0.024 Uiso 1 1 calc R U
C74 C 0.26907(11) 0.14730(14) 0.78181(16) 0.0207(4) Uani 1 1 d . .
C75 C 0.28606(12) 0.22532(14) 0.78288(17) 0.0220(4) Uani 1 1 d . .
H75 H 0.2642 0.2585 0.8279 0.026 Uiso 1 1 calc R U
C76 C 0.33456(12) 0.25712(14) 0.71975(16) 0.0196(4) Uani 1 1 d . .
C77 C 0.38999(13) 0.07257(14) 0.58707(17) 0.0248(5) Uani 1 1 d . .
H77A H 0.3760 0.0187 0.5993 0.037 Uiso 1 1 calc R U
H77B H 0.4397 0.0779 0.5977 0.037 Uiso 1 1 calc R U
H77C H 0.3791 0.0863 0.5208 0.037 Uiso 1 1 calc R U
C78 C 0.21624(13) 0.11393(17) 0.84888(19) 0.0301(5) Uani 1 1 d . .
H78A H 0.2064 0.1515 0.8997 0.045 Uiso 1 1 calc R U
H78B H 0.2340 0.0658 0.8771 0.045 Uiso 1 1 calc R U
H78C H 0.1738 0.1027 0.8135 0.045 Uiso 1 1 calc R U
C79 C 0.35205(17) 0.34185(17) 0.7200(2) 0.0332(7) Uani 1 1 d . .
H79A H 0.3424 0.3640 0.6569 0.050 Uiso 1 1 calc R U
H79B H 0.4010 0.3484 0.7351 0.050 Uiso 1 1 calc R U
H79C H 0.3242 0.3686 0.7683 0.050 Uiso 1 1 calc R U

loop_
_atom_site_aniso_label
_atom_site_aniso_U_11
_atom_site_aniso_U_22
_atom_site_aniso_U_33
_atom_site_aniso_U_23
_atom_site_aniso_U_13
_atom_site_aniso_U_12
W1 0.01260(3) 0.01595(3) 0.01094(3) 0.00104(5) 0.00142(5) -0.00050(2)
O1 0.0171(8) 0.0170(8) 0.0143(7) -0.0007(6) 0.0026(6) -0.0015(7)
C11 0.0143(9) 0.0167(9) 0.0151(9) -0.0029(7) -0.0001(7) -0.0025(8)
C12 0.0131(9) 0.0178(9) 0.0146(8) -0.0025(7) -0.0014(7) -0.0001(7)
C13 0.0168(10) 0.0165(9) 0.0157(9) -0.0021(7) 0.0000(7) -0.0008(8)
C14 0.0167(9) 0.0163(9) 0.0145(8) -0.0032(7) 0.0002(7) -0.0017(8)
C15 0.0167(10) 0.0142(9) 0.0184(9) -0.0037(7) 0.0007(8) -0.0001(8)
C16 0.0156(9) 0.0139(9) 0.0172(9) -0.0016(7) -0.0010(7) -0.0012(7)
C17 0.0200(10) 0.0127(9) 0.0189(9) 0.0003(7) 0.0007(7) 0.0001(7)
C51 0.0180(8) 0.0157(7) 0.0153(7) -0.0014(11) -0.0004(11) 0.0042(6)
C52 0.0259(12) 0.0172(10) 0.0257(10) -0.0010(8) 0.0057(9) 0.0013(9)
C53 0.0289(13) 0.0247(12) 0.0279(12) 0.0086(9) 0.0099(10) 0.0069(10)
C54 0.0294(13) 0.0388(14) 0.0164(10) 0.0051(10) 0.0031(9) 0.0164(11)
C55 0.0234(12) 0.0321(13) 0.0159(10) -0.0036(9) -0.0029(8) 0.0111(10)
C56 0.0174(10) 0.0194(10) 0.0160(9) -0.0027(7) -0.0013(7) 0.0047(8)
C57 0.0264(11) 0.0258(10) 0.0232(14) -0.0069(8) -0.0037(8) -0.0049(9)
F1 0.0449(9) 0.0276(7) 0.0346(8) 0.0064(6) -0.0113(7) -0.0094(7)
F2 0.0291(8) 0.0451(10) 0.0480(9) -0.0204(8) 0.0169(7) -0.0179(7)
F3 0.0383(9) 0.0291(8) 0.0348(8) -0.0098(6) -0.0135(7) -0.0086(7)
O2 0.0156(6) 0.0184(6) 0.0182(8) 0.0017(8) 0.0025(7) -0.0004(5)
C21 0.0148(9) 0.0150(9) 0.0186(9) 0.0036(7) 0.0015(7) 0.0012(7)
C22 0.0174(9) 0.0128(8) 0.0193(9) 0.0023(7) 0.0011(7) 0.0006(8)
C23 0.0230(11) 0.0138(9) 0.0244(10) 0.0005(8) 0.0062(8) 0.0009(8)
C24 0.0178(10) 0.0171(9) 0.0341(12) 0.0019(8) 0.0081(9) 0.0006(8)
C25 0.0149(10) 0.0176(9) 0.0326(12) 0.0026(8) 0.0022(8) -0.0003(8)
C26 0.0164(8) 0.0163(8) 0.0199(10) 0.0008(10) -0.0008(10) 0.0009(6)
C27 0.0170(10) 0.0200(9) 0.0184(9) 0.0021(8) -0.0043(8) 0.0005(8)
O3 0.0167(7) 0.0193(7) 0.0142(7) -0.0002(6) -0.0001(5) -0.0013(6)
C31 0.0162(9) 0.0195(9) 0.0120(9) -0.0014(7) -0.0016(7) -0.0008(8)
C32 0.0170(10) 0.0167(9) 0.0153(9) -0.0021(7) -0.0037(7) -0.0014(8)
C33 0.0146(7) 0.0204(8) 0.0184(7) -0.0045(12) -0.0024(12) -0.0014(6)
C34 0.0152(9) 0.0198(10) 0.0187(8) -0.0041(7) -0.0013(7) -0.0036(8)
C35 0.0189(10) 0.0166(9) 0.0161(9) -0.0029(6) -0.0010(6) -0.0008(8)
C36 0.0173(9) 0.0177(8) 0.0115(12) -0.0030(6) -0.0004(7) 0.0005(7)
C37 0.0174(8) 0.0164(8) 0.0142(13) -0.0021(6) -0.0010(7) 0.0009(7)
C61 0.0167(10) 0.0184(10) 0.0222(10) -0.0020(8) -0.0012(8) -0.0010(8)
C62 0.0212(11) 0.0249(10) 0.0247(11) -0.0066(9) 0.0027(8) -0.0043(9)
C63 0.0222(11) 0.0325(13) 0.0290(12) -0.0071(10) 0.0058(9) -0.0018(10)
C64 0.0218(12) 0.0336(14) 0.0374(14) -0.0013(11) 0.0089(10) -0.0069(10)
C65 0.0233(12) 0.0223(11) 0.0388(13) -0.0017(10) 0.0034(10) -0.0066(9)
C66 0.0188(11) 0.0197(10) 0.0256(11) -0.0018(8) 0.0010(8) -0.0018(9)
C67 0.0242(11) 0.0193(9) 0.0350(16) -0.0075(8) 0.0028(9) -0.0060(8)
F4 0.0378(7) 0.0246(6) 0.0467(8) -0.0041(10) 0.0084(11) 0.0101(5)
F5 0.0385(9) 0.0286(8) 0.0260(7) -0.0082(6) 0.0018(6) -0.0028(7)
F6 0.0391(10) 0.0358(9) 0.0596(11) -0.0262(8) 0.0102(8) -0.0189(8)
O4 0.0157(7) 0.0171(7) 0.0131(6) 0.0013(5) 0.0015(5) 0.0011(6)
C41 0.0153(9) 0.0164(9) 0.0130(8) 0.0005(7) 0.0020(7) 0.0039(7)
C42 0.0157(9) 0.0164(9) 0.0136(8) -0.0012(7) 0.0016(7) 0.0040(7)
C43 0.0190(10) 0.0152(9) 0.0183(9) -0.0003(7) 0.0022(7) 0.0032(8)
C44 0.0226(10) 0.0171(9) 0.0170(9) 0.0026(7) 0.0028(8) 0.0064(8)
C45 0.0195(10) 0.0214(10) 0.0138(8) -0.0006(7) 0.0002(7) 0.0071(8)
C46 0.0134(9) 0.0180(9) 0.0141(8) -0.0020(7) 0.0016(7) 0.0050(8)
C47 0.0141(10) 0.0207(11) 0.0158(9) -0.0018(8) -0.0018(7) 0.0041(8)
N2 0.0141(8) 0.0158(8) 0.0158(8) -0.0014(7) -0.0004(6) 0.0002(7)
C81 0.0146(9) 0.0137(8) 0.0176(9) -0.0027(7) -0.0015(7) 0.0003(7)
C82 0.0156(9) 0.0188(9) 0.0150(8) -0.0016(7) 0.0028(7) -0.0025(8)
C83 0.0226(11) 0.0169(10) 0.0256(10) -0.0034(8) 0.0065(8) -0.0001(9)
C84 0.0231(12) 0.0259(11) 0.0271(12) -0.0063(9) 0.0103(9) -0.0004(10)
C85 0.0238(12) 0.0337(12) 0.0196(11) 0.0014(9) 0.0071(9) -0.0050(10)
C86 0.0285(13) 0.0301(12) 0.0285(12) 0.0105(10) 0.0059(10) 0.0013(10)
C87 0.0211(11) 0.0229(11) 0.0259(11) 0.0040(9) 0.0059(9) 0.0041(9)
N1 0.0141(9) 0.0193(10) 0.0125(8) 0.0019(6) 0.0017(7) 0.0000(7)
C71 0.0139(9) 0.0208(9) 0.0129(8) 0.0027(7) 0.0004(7) -0.0008(8)
C72 0.0152(9) 0.0209(10) 0.0162(9) 0.0022(7) -0.0026(7) -0.0007(8)
C73 0.0189(10) 0.0213(10) 0.0192(9) 0.0051(8) -0.0006(8) -0.0025(8)
C74 0.0148(9) 0.0305(11) 0.0168(9) 0.0058(8) 0.0002(7) -0.0030(9)
C75 0.0181(11) 0.0287(11) 0.0192(10) -0.0008(8) 0.0040(8) -0.0004(9)
C76 0.0189(11) 0.0225(10) 0.0173(9) -0.0006(8) 0.0017(8) -0.0006(8)
C77 0.0264(12) 0.0205(10) 0.0274(11) -0.0021(9) 0.0048(9) -0.0010(9)
C78 0.0229(12) 0.0414(14) 0.0261(12) 0.0071(11) 0.0075(9) -0.0050(11)
C79 0.0389(17) 0.0239(13) 0.0369(15) -0.0057(11) 0.0132(13) -0.0048(12)

loop_
_atom_type_symbol
_atom_type_description
_atom_type_scat_dispersion_real
_atom_type_scat_dispersion_imag
_atom_type_scat_source
C C 0.0033 0.0016 'International Tables Vol C Tables 4.2.6.8 and 6.1.1.4'
H H 0.0000 0.0000 'International Tables Vol C Tables 4.2.6.8 and 6.1.1.4'
N N 0.0061 0.0033 'International Tables Vol C Tables 4.2.6.8 and 6.1.1.4'
O O 0.0106 0.0060 'International Tables Vol C Tables 4.2.6.8 and 6.1.1.4'
F F 0.0171 0.0103 'International Tables Vol C Tables 4.2.6.8 and 6.1.1.4'
W W -0.8490 6.8722 'International Tables Vol C Tables 4.2.6.8 and 6.1.1.4'

loop_
_geom_angle_atom_site_label_1
_geom_angle_atom_site_label_2
_geom_angle_atom_site_label_3
_geom_angle
N1 W1 O2 98.64(9)
N1 W1 O4 98.06(8)
O2 W1 O4 163.31(7)
N1 W1 O1 96.94(7)
O2 W1 O1 88.84(8)
O4 W1 O1 88.97(7)
N1 W1 O3 97.89(8)
O2 W1 O3 88.65(7)
O4 W1 O3 89.24(7)
O1 W1 O3 165.17(7)
N1 W1 N2 178.61(8)
O2 W1 N2 81.37(8)
O4 W1 N2 81.94(6)
O1 W1 N2 81.68(7)
O3 W1 N2 83.49(7)
C11 O1 W1 128.12(14)
O1 C11 C12 119.32(19)
O1 C11 C16 119.21(19)
C12 C11 C16 121.46(18)
C13 C12 C11 118.52(19)
C13 C12 C47 120.33(19)
C11 C12 C47 121.14(19)
C12 C13 C14 121.4(2)
C15 C14 C13 118.88(19)
C15 C14 C51 122.75(19)
C13 C14 C51 118.26(19)
C14 C15 C16 121.7(2)
C15 C16 C11 118.0(2)
C15 C16 C17 120.93(19)
C11 C16 C17 121.04(18)
C16 C17 C22 112.97(17)
C52 C51 C56 117.9(3)
C52 C51 C14 120.4(2)
C56 C51 C14 121.65(19)
C53 C52 C51 120.9(3)
C54 C53 C52 120.2(2)
C55 C54 C53 119.6(2)
C54 C55 C56 120.6(2)
C55 C56 C51 120.8(2)
C55 C56 C57 118.6(2)
C51 C56 C57 120.6(2)
F3 C57 F2 105.86(19)
F3 C57 F1 106.08(18)
F2 C57 F1 105.94(19)
F3 C57 C56 112.34(18)
F2 C57 C56 113.03(19)
F1 C57 C56 113.0(2)
C21 O2 W1 134.70(16)
O2 C21 C22 119.2(2)
O2 C21 C26 119.2(2)
C22 C21 C26 121.7(2)
C23 C22 C21 118.1(2)
C23 C22 C17 120.49(19)
C21 C22 C17 121.44(19)
C24 C23 C22 121.3(2)
C23 C24 C25 119.8(2)
C26 C25 C24 120.7(2)
C25 C26 C21 118.2(2)
C25 C26 C27 121.31(19)
C21 C26 C27 120.46(19)
C26 C27 C32 112.15(18)
C31 O3 W1 124.72(13)
O3 C31 C32 119.62(19)
O3 C31 C36 119.03(19)
C32 C31 C36 121.32(19)
C33 C32 C31 118.17(19)
C33 C32 C27 119.79(19)
C31 C32 C27 121.92(19)
C32 C33 C34 121.87(18)
C35 C34 C33 118.5(2)
C35 C34 C61 121.6(2)
C33 C34 C61 119.7(2)
C36 C35 C34 121.6(2)
C35 C36 C31 118.50(19)
C35 C36 C37 120.39(18)
C31 C36 C37 120.97(18)
C42 C37 C36 111.70(16)
C62 C61 C66 117.1(2)
C62 C61 C34 117.25(19)
C66 C61 C34 125.6(2)
C63 C62 C61 122.3(2)
C62 C63 C64 119.6(2)
C65 C64 C63 119.9(2)
C64 C65 C66 120.5(2)
C65 C66 C61 120.6(2)
C65 C66 C67 117.1(2)
C61 C66 C67 122.3(2)
F5 C67 F6 106.1(2)
F5 C67 F4 106.0(2)
F6 C67 F4 105.60(19)
F5 C67 C66 113.98(19)
F6 C67 C66 112.0(2)
F4 C67 C66 112.5(2)
C41 O4 W1 132.62(13)
O4 C41 C46 119.32(19)
O4 C41 C42 118.73(17)
C46 C41 C42 121.95(19)
C43 C42 C41 118.18(19)
C43 C42 C37 121.1(2)
C41 C42 C37 120.65(18)
C42 C43 C44 121.2(2)
C45 C44 C43 119.5(2)
C44 C45 C46 121.39(19)
C45 C46 C41 117.7(2)
C45 C46 C47 120.93(19)
C41 C46 C47 121.29(19)
C46 C47 C12 113.28(19)
C81 N2 W1 178.76(18)
N2 C81 C82 178.7(2)
C87 C82 C83 121.5(2)
C87 C82 C81 118.96(19)
C83 C82 C81 119.5(2)
C84 C83 C82 118.6(2)
C85 C84 C83 120.1(2)
C84 C85 C86 120.9(2)
C87 C86 C85 119.7(2)
C86 C87 C82 119.2(2)
C71 N1 W1 174.64(18)
N1 C71 C76 120.1(2)
N1 C71 C72 118.05(19)
C76 C71 C72 121.87(19)
C73 C72 C71 117.8(2)
C73 C72 C77 121.7(2)
C71 C72 C77 120.43(19)
C72 C73 C74 121.9(2)
C75 C74 C73 118.7(2)
C75 C74 C78 121.8(2)
C73 C74 C78 119.5(2)
C74 C75 C76 122.2(2)
C75 C76 C71 117.5(2)
C75 C76 C79 122.1(2)
C71 C76 C79 120.5(2)

loop_
_geom_bond_atom_site_label_1
_geom_bond_atom_site_label_2
_geom_bond_distance
W1 N1 1.737(2)
W1 O2 1.9264(14)
W1 O4 1.9346(15)
W1 O1 1.9489(17)
W1 O3 1.9590(15)
W1 N2 2.3092(19)
O1 C11 1.364(2)
C11 C12 1.399(3)
C11 C16 1.403(3)
C12 C13 1.393(3)
C12 C47 1.520(3)
C13 C14 1.396(3)
C14 C15 1.386(3)
C14 C51 1.494(4)
C15 C16 1.399(3)
C16 C17 1.516(3)
C17 C22 1.519(3)
C51 C52 1.396(3)
C51 C56 1.405(3)
C52 C53 1.395(4)
C53 C54 1.391(4)
C54 C55 1.375(4)
C55 C56 1.391(3)
C56 C57 1.500(3)
C57 F3 1.339(2)
C57 F2 1.342(3)
C57 F1 1.345(3)
O2 C21 1.355(3)
C21 C22 1.401(3)
C21 C26 1.406(3)
C22 C23 1.393(3)
C23 C24 1.382(3)
C24 C25 1.399(3)
C25 C26 1.391(3)
C26 C27 1.521(3)
C27 C32 1.524(3)
O3 C31 1.371(3)
C31 C32 1.401(3)
C31 C36 1.406(3)
C32 C33 1.391(3)
C33 C34 1.397(3)
C34 C35 1.395(3)
C34 C61 1.490(3)
C35 C36 1.388(3)
C36 C37 1.527(3)
C37 C42 1.515(3)
C61 C62 1.400(3)
C61 C66 1.410(3)
C62 C63 1.383(3)
C63 C64 1.388(4)
C64 C65 1.384(4)
C65 C66 1.398(3)
C66 C67 1.503(3)
C67 F5 1.336(3)
C67 F6 1.344(3)
C67 F4 1.356(3)
O4 C41 1.364(2)
C41 C46 1.403(3)
C41 C42 1.404(3)
C42 C43 1.391(3)
C43 C44 1.393(3)
C44 C45 1.391(3)
C45 C46 1.397(3)
C46 C47 1.513(3)
N2 C81 1.138(3)
C81 C82 1.433(3)
C82 C87 1.395(3)
C82 C83 1.396(3)
C83 C84 1.388(3)
C84 C85 1.387(4)
C85 C86 1.390(4)
C86 C87 1.382(3)
N1 C71 1.381(3)
C71 C76 1.403(3)
C71 C72 1.413(3)
C72 C73 1.387(3)
C72 C77 1.504(3)
C73 C74 1.399(3)
C74 C75 1.383(3)
C74 C78 1.504(3)
C75 C76 1.402(3)
C76 C79 1.497(4)
